data_2211084
loop_
_publ_author_name
'Zhao-Wen Yu'
'Yun-Ling Hao'
'Wu Zhang'
'Qing-Xia Cui'

_publ_section_title
;Diaqua[<i>N</i>-(3-carboxy-2-hydroxybenzylidene)alaninato-\k^3^<i>O</i>^2^,<i>N</i>,<i>O</i>']copper(II)
 dihydrate
;
_journal_coeditor_code KJ2027
_journal_issue 11
_journal_name_full 'Acta Crystallographica Section E'
_journal_page_first m2786
_journal_page_last m2788
_journal_paper_doi 10.1107/S1600536806038931
_journal_volume 62
_journal_year 2006
_chemical_formula_iupac '[Cu (C11 H9 N O5) (H2 O)2] , 2H2 O'
_chemical_formula_moiety 'C11 H13 Cu N O7 , 2H2 O'
_chemical_formula_sum 'C11 H17 Cu N O9'
_chemical_formula_weight 370.80
_chemical_name_systematic
;
Diaqua[N-(3-carboxy-2-hydroxybenzylidene)alaninato-\k^3^O^2^,N,O']copper(II)
dihydrate
;
_space_group_IT_number 2
_symmetry_cell_setting triclinic
_symmetry_space_group_name_Hall '-P 1'
_symmetry_space_group_name_H-M 'P -1'
_atom_sites_solution_hydrogens geom
_atom_sites_solution_primary direct
_atom_sites_solution_secondary difmap
_audit_creation_method SHELXL97
_cell_angle_alpha 81.1250(10)
_cell_angle_beta 87.5330(10)
_cell_angle_gamma 87.0880(10)
_cell_formula_units_Z 2
_cell_length_a 7.2353(7)
_cell_length_b 8.7889(9)
_cell_length_c 11.8112(11)
_cell_measurement_reflns_used 1961
_cell_measurement_temperature 273(2)
_cell_measurement_theta_max 26.99
_cell_measurement_theta_min 2.35
_cell_volume 740.66(13)
_computing_cell_refinement SMART
_computing_data_collection 'SMART (Bruker, 1997)'
_computing_data_reduction 'SAINT (Bruker, 1997)'
_computing_molecular_graphics 'SHELXTL (Bruker, 2001)'
_computing_publication_material SHELXTL
_computing_structure_refinement 'SHELXL97 (Sheldrick, 1997)'
_computing_structure_solution 'SHELXS97 (Sheldrick, 1997)'
_diffrn_ambient_temperature 273(2)
_diffrn_measured_fraction_theta_full 0.961
_diffrn_measured_fraction_theta_max 0.961
_diffrn_measurement_device_type 'Bruker APEXII CCD area-detector'
_diffrn_measurement_method \w
_diffrn_radiation_monochromator graphite
_diffrn_radiation_source 'fine-focus sealed tube'
_diffrn_radiation_type MoK\a
_diffrn_radiation_wavelength 0.71073
_diffrn_reflns_av_R_equivalents 0.0154
_diffrn_reflns_av_sigmaI/netI 0.0360
_diffrn_reflns_limit_h_max 9
_diffrn_reflns_limit_h_min -9
_diffrn_reflns_limit_k_max 11
_diffrn_reflns_limit_k_min -8
_diffrn_reflns_limit_l_max 15
_diffrn_reflns_limit_l_min -12
_diffrn_reflns_number 4674
_diffrn_reflns_theta_full 27.51
_diffrn_reflns_theta_max 27.51
_diffrn_reflns_theta_min 2.35
_diffrn_standards_number 0
_exptl_absorpt_coefficient_mu 1.520
_exptl_absorpt_correction_T_max 0.8506
_exptl_absorpt_correction_T_min 0.8041
_exptl_absorpt_correction_type multi-scan
_exptl_absorpt_process_details '(SADABS; Bruker, 1997)'
_exptl_crystal_colour Green
_exptl_crystal_density_diffrn 1.663
_exptl_crystal_density_method 'not measured'
_exptl_crystal_description Block
_exptl_crystal_F_000 382
_exptl_crystal_size_max 0.15
_exptl_crystal_size_mid 0.12
_exptl_crystal_size_min 0.11
_refine_diff_density_max 0.521
_refine_diff_density_min -0.476
_refine_ls_extinction_method none
_refine_ls_goodness_of_fit_ref 1.053
_refine_ls_hydrogen_treatment constr
_refine_ls_matrix_type full
_refine_ls_number_parameters 201
_refine_ls_number_reflns 3280
_refine_ls_number_restraints 12
_refine_ls_restrained_S_all 1.138
_refine_ls_R_factor_all 0.0460
_refine_ls_R_factor_gt 0.0373
_refine_ls_shift/su_max 0.000
_refine_ls_shift/su_mean 0.000
_refine_ls_structure_factor_coef Fsqd
_refine_ls_weighting_details 'calc w = 1/[\s^2^(Fo^2^)+(0.0442P)^2^+0.3567P] where P=(Fo^2^+2Fc^2^)/3'
_refine_ls_weighting_scheme calc
_refine_ls_wR_factor_gt 0.0895
_refine_ls_wR_factor_ref 0.0945
_reflns_number_gt 2777
_reflns_number_total 3280
_reflns_threshold_expression I>2\s(I)
_cod_data_source_file kj2027.cif
_cod_data_source_block I
_cod_database_code 2211084
_cod_database_fobs_code 2211084

loop_
_symmetry_equiv_pos_as_xyz
'x, y, z'
'-x, -y, -z'

loop_
_atom_site_type_symbol
_atom_site_label
_atom_site_fract_x
_atom_site_fract_y
_atom_site_fract_z
_atom_site_U_iso_or_equiv
_atom_site_adp_type
_atom_site_calc_flag
_atom_site_refinement_flags
_atom_site_occupancy
Cu Cu1 0.58925(5) 0.50187(4) 0.28527(3) 0.02919(12) Uani d . 1
N N1 0.6259(3) 0.3285(3) 0.20239(19) 0.0274(5) Uani d . 1
O O1W 0.5110(3) 0.6766(2) 0.36493(17) 0.0418(5) Uani d . 1
H H1A 0.4192 0.7375 0.3442 0.050 Uiso d . 1
H H1B 0.5142 0.6667 0.4375 0.050 Uiso d . 1
O O2W 0.8418(3) 0.4860(3) 0.3870(2) 0.0461(6) Uani d . 1
H H2A 0.8927 0.4090 0.4286 0.055 Uiso d . 1
H H2B 0.8665 0.5665 0.4142 0.055 Uiso d . 1
O O1 0.7966(4) 1.0166(3) -0.0809(2) 0.0557(6) Uani d U 1
O O2 0.6992(4) 0.9284(3) 0.0934(2) 0.0577(7) Uani d U 1
H H2 0.6764 0.8452 0.1320 0.087 Uiso calc R 1
O O3 0.6612(3) 0.6466(2) 0.15357(17) 0.0372(5) Uani d . 1
O O4 0.4552(3) 0.3527(2) 0.39827(17) 0.0366(5) Uani d . 1
O O5 0.3295(3) 0.1254(2) 0.41234(18) 0.0413(5) Uani d . 1
C C1 0.7336(4) 0.4682(3) 0.0210(2) 0.0273(6) Uani d . 1
C C2 0.7206(4) 0.6195(3) 0.0511(2) 0.0284(6) Uani d . 1
C C3 0.7737(4) 0.7445(3) -0.0330(2) 0.0303(6) Uani d . 1
C C4 0.8400(4) 0.7168(4) -0.1406(2) 0.0348(7) Uani d . 1
H H4 0.8771 0.7992 -0.1945 0.042 Uiso calc R 1
C C5 0.8522(4) 0.5704(4) -0.1693(3) 0.0390(7) Uani d . 1
H H5 0.8964 0.5544 -0.2418 0.047 Uiso calc R 1
C C6 0.7985(4) 0.4485(4) -0.0897(2) 0.0337(6) Uani d . 1
H H6 0.8054 0.3500 -0.1096 0.040 Uiso calc R 1
C C7 0.7586(5) 0.9065(4) -0.0101(3) 0.0433(8) Uani d . 1
C C8 0.6802(4) 0.3323(3) 0.0975(2) 0.0291(6) Uani d . 1
H H8 0.6857 0.2398 0.0683 0.035 Uiso calc R 1
C C9 0.7364(5) 0.0883(4) 0.3199(3) 0.0431(8) Uani d . 1
H H9A 0.8191 0.0629 0.2591 0.065 Uiso calc R 1
H H9B 0.6961 -0.0048 0.3658 0.065 Uiso calc R 1
H H9C 0.7996 0.1474 0.3669 0.065 Uiso calc R 1
C C10 0.5699(4) 0.1822(3) 0.2693(2) 0.0303(6) Uani d . 1
H H10 0.5056 0.1229 0.2204 0.036 Uiso calc R 1
C C11 0.4390(4) 0.2217(3) 0.3666(2) 0.0316(6) Uani d . 1
O O3W 0.2249(3) 0.8848(2) 0.31471(19) 0.0437(5) Uani d . 1
H H3A 0.2624 0.9621 0.3408 0.052 Uiso d . 1
H H3B 0.2214 0.9081 0.2423 0.052 Uiso d . 1
O O4W 0.0348(3) 0.2596(3) 0.5293(2) 0.0449(6) Uani d . 1
H H4A -0.0196 0.2028 0.5842 0.054 Uiso d . 1
H H4B 0.1175 0.2040 0.5000 0.054 Uiso d . 1

loop_
_atom_site_aniso_label
_atom_site_aniso_U_11
_atom_site_aniso_U_22
_atom_site_aniso_U_33
_atom_site_aniso_U_12
_atom_site_aniso_U_13
_atom_site_aniso_U_23
Cu1 0.0399(2) 0.02579(19) 0.02138(18) 0.00000(14) 0.00224(13) -0.00341(13)
N1 0.0311(12) 0.0254(11) 0.0247(11) 0.0006(9) 0.0020(9) -0.0025(9)
O1W 0.0606(15) 0.0374(12) 0.0265(11) 0.0149(10) -0.0025(10) -0.0072(9)
O2W 0.0517(14) 0.0378(12) 0.0510(14) 0.0063(10) -0.0197(11) -0.0115(11)
O1 0.0746(15) 0.0418(12) 0.0480(12) -0.0096(11) -0.0028(11) 0.0042(10)
O2 0.0869(16) 0.0384(11) 0.0481(12) -0.0083(11) 0.0076(12) -0.0085(10)
O3 0.0593(14) 0.0282(11) 0.0242(10) -0.0033(10) 0.0044(9) -0.0058(8)
O4 0.0512(13) 0.0335(11) 0.0251(10) -0.0046(9) 0.0081(9) -0.0061(9)
O5 0.0511(14) 0.0350(12) 0.0367(12) -0.0105(10) 0.0130(10) -0.0035(9)
C1 0.0258(14) 0.0318(14) 0.0238(13) -0.0005(11) -0.0011(10) -0.0028(11)
C2 0.0292(14) 0.0305(15) 0.0248(13) -0.0020(11) -0.0020(11) -0.0014(11)
C3 0.0292(14) 0.0346(15) 0.0260(14) -0.0018(12) -0.0042(11) -0.0002(12)
C4 0.0317(15) 0.0418(17) 0.0268(14) -0.0008(13) 0.0018(12) 0.0068(13)
C5 0.0379(17) 0.0529(19) 0.0236(14) 0.0048(14) 0.0059(12) -0.0022(13)
C6 0.0340(16) 0.0367(16) 0.0302(15) 0.0027(12) 0.0024(12) -0.0064(12)
C7 0.057(2) 0.0360(17) 0.0360(17) -0.0085(15) -0.0049(15) 0.0013(14)
C8 0.0324(15) 0.0264(14) 0.0289(14) 0.0004(11) 0.0001(11) -0.0063(11)
C9 0.0457(19) 0.0377(17) 0.0423(18) 0.0033(14) -0.0005(14) 0.0036(14)
C10 0.0368(16) 0.0268(14) 0.0263(14) -0.0030(12) 0.0014(11) -0.0010(11)
C11 0.0364(16) 0.0309(15) 0.0256(14) -0.0021(12) 0.0015(12) 0.0010(12)
O3W 0.0524(14) 0.0335(12) 0.0440(13) -0.0034(10) 0.0002(10) -0.0023(10)
O4W 0.0424(13) 0.0373(12) 0.0521(14) 0.0004(10) 0.0031(11) 0.0005(11)

loop_
_atom_type_symbol
_atom_type_description
_atom_type_scat_dispersion_real
_atom_type_scat_dispersion_imag
_atom_type_scat_source
C C 0.0033 0.0016 'International Tables Vol C Tables 4.2.6.8 and 6.1.1.4'
H H 0.0000 0.0000 'International Tables Vol C Tables 4.2.6.8 and 6.1.1.4'
Cu Cu 0.3201 1.2651 'International Tables Vol C Tables 4.2.6.8 and 6.1.1.4'
N N 0.0061 0.0033 'International Tables Vol C Tables 4.2.6.8 and 6.1.1.4'
O O 0.0106 0.0060 'International Tables Vol C Tables 4.2.6.8 and 6.1.1.4'

loop_
_geom_angle_atom_site_label_1
_geom_angle_atom_site_label_2
_geom_angle_atom_site_label_3
_geom_angle
O3 Cu1 N1 92.56(9)
O3 Cu1 O1W 88.88(9)
N1 Cu1 O1W 171.10(10)
O3 Cu1 O4 164.92(9)
N1 Cu1 O4 83.54(9)
O1W Cu1 O4 92.82(9)
O3 Cu1 O2W 100.92(9)
N1 Cu1 O2W 102.75(9)
O1W Cu1 O2W 85.57(9)
O4 Cu1 O2W 94.15(9)
C8 N1 C10 119.4(2)
C8 N1 Cu1 127.1(2)
C10 N1 Cu1 113.39(17)
Cu1 O1W H1A 122.4
Cu1 O1W H1B 119.9
H1A O1W H1B 107.6
Cu1 O2W H2A 130.1
Cu1 O2W H2B 116.3
H2A O2W H2B 107.6
C7 O2 H2 109.5
C2 O3 Cu1 128.81(18)
C11 O4 Cu1 114.20(17)
C6 C1 C2 119.1(3)
C6 C1 C8 117.2(3)
C2 C1 C8 123.8(2)
O3 C2 C3 119.4(2)
O3 C2 C1 122.3(2)
C3 C2 C1 118.3(2)
C4 C3 C2 119.8(3)
C4 C3 C7 118.4(3)
C2 C3 C7 121.8(3)
C5 C4 C3 121.7(3)
C5 C4 H4 119.1
C3 C4 H4 119.1
C6 C5 C4 119.3(3)
C6 C5 H5 120.4
C4 C5 H5 120.4
C5 C6 C1 121.8(3)
C5 C6 H6 119.1
C1 C6 H6 119.1
O1 C7 O2 119.5(3)
O1 C7 C3 123.6(3)
O2 C7 C3 116.9(3)
N1 C8 C1 125.3(3)
N1 C8 H8 117.3
C1 C8 H8 117.3
C10 C9 H9A 109.5
C10 C9 H9B 109.5
H9A C9 H9B 109.5
C10 C9 H9C 109.5
H9A C9 H9C 109.5
H9B C9 H9C 109.5
N1 C10 C9 111.0(2)
N1 C10 C11 107.1(2)
C9 C10 C11 109.1(2)
N1 C10 H10 109.9
C9 C10 H10 109.9
C11 C10 H10 109.9
O5 C11 O4 123.9(3)
O5 C11 C10 119.2(3)
O4 C11 C10 116.8(2)
H3A O3W H3B 107.8
H4A O4W H4B 107.8

loop_
_geom_bond_atom_site_label_1
_geom_bond_atom_site_label_2
_geom_bond_distance
Cu1 O3 1.922(2)
Cu1 N1 1.935(2)
Cu1 O1W 1.969(2)
Cu1 O4 1.980(2)
Cu1 O2W 2.217(2)
N1 C8 1.279(3)
N1 C10 1.468(3)
O1W H1A 0.8514
O1W H1B 0.8495
O2W H2A 0.8499
O2W H2B 0.8510
O1 C7 1.213(4)
O2 C7 1.317(4)
O2 H2 0.8200
O3 C2 1.319(3)
O4 C11 1.276(3)
O5 C11 1.235(3)
C1 C6 1.403(4)
C1 C2 1.426(4)
C1 C8 1.441(4)
C2 C3 1.419(4)
C3 C4 1.391(4)
C3 C7 1.488(4)
C4 C5 1.378(4)
C4 H4 0.9300
C5 C6 1.373(4)
C5 H5 0.9300
C6 H6 0.9300
C8 H8 0.9300
C9 C10 1.516(4)
C9 H9A 0.9600
C9 H9B 0.9600
C9 H9C 0.9600
C10 C11 1.528(4)
C10 H10 0.9800
O3W H3A 0.8494
O3W H3B 0.8498
O4W H4A 0.8493
O4W H4B 0.8497

loop_
_geom_hbond_atom_site_label_D
_geom_hbond_atom_site_label_H
_geom_hbond_atom_site_label_A
_geom_hbond_site_symmetry_A
_geom_hbond_distance_DH
_geom_hbond_distance_HA
_geom_hbond_distance_DA
_geom_hbond_angle_DHA
O2 H2 O3 . 0.82 1.73 2.495(3) 153.7
O1W H1A O3W . 0.85 1.87 2.715(3) 172.4
O1W H1B O4 2_666 0.85 1.94 2.789(3) 174.9
O2W H2A O4W 1_655 0.85 1.92 2.761(3) 170.5
O2W H2B O4W 2_666 0.85 1.94 2.781(3) 170.5
O3W H3A O5 1_565 0.85 1.87 2.714(3) 173.9
O3W H3B O1 2_675 0.85 1.93 2.772(3) 173.7
O4W H4A O3W 2_566 0.85 1.98 2.785(3) 158.7
O4W H4B O5 . 0.85 1.97 2.800(3) 165.6

loop_
_geom_torsion_atom_site_label_1
_geom_torsion_atom_site_label_2
_geom_torsion_atom_site_label_3
_geom_torsion_atom_site_label_4
_geom_torsion
O3 Cu1 N1 C8 0.3(3)
O4 Cu1 N1 C8 165.7(3)
O2W Cu1 N1 C8 -101.5(2)
O3 Cu1 N1 C10 -174.98(19)
O4 Cu1 N1 C10 -9.59(19)
O2W Cu1 N1 C10 83.23(19)
N1 Cu1 O3 C2 -3.1(3)
O1W Cu1 O3 C2 -174.3(2)
O4 Cu1 O3 C2 -77.6(4)
O2W Cu1 O3 C2 100.4(2)
O3 Cu1 O4 C11 70.7(4)
N1 Cu1 O4 C11 -4.9(2)
O1W Cu1 O4 C11 167.0(2)
O2W Cu1 O4 C11 -107.3(2)
Cu1 O3 C2 C3 -177.4(2)
Cu1 O3 C2 C1 2.5(4)
C6 C1 C2 O3 -179.8(3)
C8 C1 C2 O3 1.5(4)
C6 C1 C2 C3 0.2(4)
C8 C1 C2 C3 -178.5(3)
O3 C2 C3 C4 178.7(3)
C1 C2 C3 C4 -1.3(4)
O3 C2 C3 C7 -2.0(4)
C1 C2 C3 C7 178.0(3)
C2 C3 C4 C5 1.4(4)
C7 C3 C4 C5 -177.9(3)
C3 C4 C5 C6 -0.4(5)
C4 C5 C6 C1 -0.9(5)
C2 C1 C6 C5 0.9(4)
C8 C1 C6 C5 179.7(3)
C4 C3 C7 O1 1.9(5)
C2 C3 C7 O1 -177.4(3)
C4 C3 C7 O2 -178.5(3)
C2 C3 C7 O2 2.2(5)
C10 N1 C8 C1 178.0(3)
Cu1 N1 C8 C1 3.0(4)
C6 C1 C8 N1 176.8(3)
C2 C1 C8 N1 -4.4(5)
C8 N1 C10 C9 85.0(3)
Cu1 N1 C10 C9 -99.4(2)
C8 N1 C10 C11 -156.0(2)
Cu1 N1 C10 C11 19.6(3)
Cu1 O4 C11 O5 -164.4(2)
Cu1 O4 C11 C10 18.1(3)
N1 C10 C11 O5 157.6(3)
C9 C10 C11 O5 -82.3(3)
N1 C10 C11 O4 -24.8(3)
C9 C10 C11 O4 95.4(3)
